data_1555310
loop_
_publ_author_name
'Petrone, David A.'
'Yen, Andy'
'Zeidan, Nicolas'
'Lautens, Mark'

_publ_section_title
;
 Dearomative Indole Bisfunctionalization via a Diastereoselective
 Palladium-Catalyzed Arylcyanation.
;
_journal_issue 19
_journal_name_full 'Organic letters'
_journal_page_first 4838
_journal_page_last 4841
_journal_paper_doi 10.1021/acs.orglett.5b02403
_journal_volume 17
_journal_year 2015
_chemical_formula_moiety 'C19 H14 N2 O'
_chemical_formula_sum 'C19 H14 N2 O'
_chemical_formula_weight 286.32
_space_group_crystal_system orthorhombic
_space_group_IT_number 61
_space_group_name_Hall '-P 2ac 2ab'
_space_group_name_H-M_alt 'P b c a'
_atom_sites_solution_hydrogens geom
_audit_creation_method SHELXL-2014/7
_cell_angle_alpha 90
_cell_angle_beta 90
_cell_angle_gamma 90
_cell_formula_units_Z 8
_cell_length_a 14.5086(13)
_cell_length_b 13.0756(9)
_cell_length_c 15.3147(10)
_cell_measurement_reflns_used 6462
_cell_measurement_temperature 147(2)
_cell_measurement_theta_max 27.41
_cell_measurement_theta_min 2.48
_cell_volume 2905.3(4)
_computing_cell_refinement APEX2
_computing_data_collection 'APEX2 (Bruker, 2014)'
_computing_data_reduction 'SAINT (Bruker, 2014)'
_computing_molecular_graphics 'PLATON (Spek, 2009)'
_computing_publication_material 'SHELXTL (Sheldrick, 2008)'
_computing_structure_refinement 'SHELXL-2014/7 (Sheldrick, 2015)'
_computing_structure_solution 'SHELXT (Sheldrick, 2008)'
_diffrn_ambient_temperature 147(2)
_diffrn_measured_fraction_theta_full 0.998
_diffrn_measured_fraction_theta_max 0.995
_diffrn_measurement_device_type 'Bruker Kappa APEX-DUO CCD'
_diffrn_measurement_method '\f and \w scans'
_diffrn_radiation_type MoK\a
_diffrn_radiation_wavelength 0.71073
_diffrn_reflns_av_R_equivalents 0.0304
_diffrn_reflns_av_unetI/netI 0.0225
_diffrn_reflns_Laue_measured_fraction_full 0.998
_diffrn_reflns_Laue_measured_fraction_max 0.995
_diffrn_reflns_limit_h_max 10
_diffrn_reflns_limit_h_min -18
_diffrn_reflns_limit_k_max 16
_diffrn_reflns_limit_k_min -12
_diffrn_reflns_limit_l_max 19
_diffrn_reflns_limit_l_min -19
_diffrn_reflns_number 19520
_diffrn_reflns_point_group_measured_fraction_full 0.998
_diffrn_reflns_point_group_measured_fraction_max 0.995
_diffrn_reflns_theta_full 25.242
_diffrn_reflns_theta_max 27.538
_diffrn_reflns_theta_min 2.483
_diffrn_source 'sealed tube with Bruker Triumph monochromator'
_exptl_absorpt_coefficient_mu 0.082
_exptl_absorpt_correction_T_max 0.7456
_exptl_absorpt_correction_T_min 0.7072
_exptl_absorpt_correction_type multi-scan
_exptl_absorpt_process_details 'SADABS (Sheldrick, 1996)'
_exptl_crystal_colour colourless
_exptl_crystal_density_diffrn 1.309
_exptl_crystal_description plate
_exptl_crystal_F_000 1200
_exptl_crystal_size_max 0.520
_exptl_crystal_size_mid 0.500
_exptl_crystal_size_min 0.190
_refine_diff_density_max 0.275
_refine_diff_density_min -0.213
_refine_diff_density_rms 0.047
_refine_ls_extinction_method none
_refine_ls_goodness_of_fit_ref 1.038
_refine_ls_hydrogen_treatment constr
_refine_ls_matrix_type full
_refine_ls_number_parameters 199
_refine_ls_number_reflns 3337
_refine_ls_number_restraints 0
_refine_ls_restrained_S_all 1.038
_refine_ls_R_factor_all 0.0539
_refine_ls_R_factor_gt 0.0398
_refine_ls_shift/su_max 0.001
_refine_ls_shift/su_mean 0.000
_refine_ls_structure_factor_coef Fsqd
_refine_ls_weighting_details 'w=1/[\s^2^(Fo^2^)+(0.0451P)^2^+1.2727P] where P=(Fo^2^+2Fc^2^)/3'
_refine_ls_weighting_scheme calc
_refine_ls_wR_factor_gt 0.0926
_refine_ls_wR_factor_ref 0.1022
_reflns_Friedel_coverage 0.000
_reflns_number_gt 2725
_reflns_number_total 3337
_reflns_threshold_expression 'I > 2\s(I)'
_cod_data_source_file ol5b02403_si_005.cif
_cod_data_source_block d15101
_cod_database_code 1555310
_shelx_shelxl_version_number 2014/7
_shelx_space_group_comment
; 
The symmetry employed for this shelxl refinement is uniquely defined 
by the following loop, which should always be used as a source of 
symmetry information in preference to the above space-group names. 
They are only intended as comments. 
;
_shelx_estimated_absorpt_t_min 0.958
_shelx_estimated_absorpt_t_max 0.985

loop_
_space_group_symop_operation_xyz
'x, y, z'
'x+1/2, -y+1/2, -z'
'-x, y+1/2, -z+1/2'
'-x+1/2, -y, z+1/2'
'-x, -y, -z'
'-x-1/2, y-1/2, z'
'x, -y-1/2, z-1/2'
'x-1/2, y, -z-1/2'

loop_
_atom_site_label
_atom_site_type_symbol
_atom_site_fract_x
_atom_site_fract_y
_atom_site_fract_z
_atom_site_U_iso_or_equiv
_atom_site_adp_type
_atom_site_occupancy
_atom_site_site_symmetry_order
_atom_site_calc_flag
_atom_site_refinement_flags_posn
_atom_site_refinement_flags_adp
O1 O 0.13460(6) 0.20991(7) 0.32706(6) 0.0269(2) Uani 1 1 d . .
N1 N 0.18041(7) 0.07396(8) 0.41379(7) 0.0193(2) Uani 1 1 d . .
N2 N 0.41878(8) 0.14771(10) 0.57291(9) 0.0333(3) Uani 1 1 d . .
C1 C 0.26550(8) 0.01448(9) 0.43033(8) 0.0192(3) Uani 1 1 d . .
C2 C 0.33214(9) 0.06125(9) 0.36621(8) 0.0196(3) Uani 1 1 d . .
C3 C 0.42378(9) 0.03705(11) 0.35032(9) 0.0264(3) Uani 1 1 d . .
H3A H 0.4542 -0.0151 0.3825 0.032 Uiso 1 1 calc R U
C4 C 0.46949(9) 0.09169(12) 0.28585(9) 0.0293(3) Uani 1 1 d . .
H4A H 0.5326 0.0775 0.2748 0.035 Uiso 1 1 calc R U
C5 C 0.42519(9) 0.16687(11) 0.23687(8) 0.0265(3) Uani 1 1 d . .
H5A H 0.4583 0.2030 0.1931 0.032 Uiso 1 1 calc R U
C6 C 0.33321(9) 0.18924(10) 0.25160(8) 0.0226(3) Uani 1 1 d . .
H6A H 0.3022 0.2399 0.2182 0.027 Uiso 1 1 calc R U
C7 C 0.28776(8) 0.13508(9) 0.31685(8) 0.0188(3) Uani 1 1 d . .
C8 C 0.19223(8) 0.14749(9) 0.34881(8) 0.0191(3) Uani 1 1 d . .
C9 C 0.13546(8) 0.09639(9) 0.49374(8) 0.0195(3) Uani 1 1 d . .
C10 C 0.05094(9) 0.14350(11) 0.50536(9) 0.0268(3) Uani 1 1 d . .
H10A H 0.0130 0.1609 0.4570 0.032 Uiso 1 1 calc R U
C11 C 0.02366(9) 0.16430(12) 0.59054(9) 0.0302(3) Uani 1 1 d . .
H11A H -0.0335 0.1977 0.6005 0.036 Uiso 1 1 calc R U
C12 C 0.07817(10) 0.13724(11) 0.66120(9) 0.0301(3) Uani 1 1 d . .
H12A H 0.0576 0.1513 0.7188 0.036 Uiso 1 1 calc R U
C13 C 0.16279(10) 0.08960(11) 0.64827(9) 0.0261(3) Uani 1 1 d . .
H13A H 0.2002 0.0709 0.6966 0.031 Uiso 1 1 calc R U
C14 C 0.19139(8) 0.07002(9) 0.56375(8) 0.0195(3) Uani 1 1 d . .
C15 C 0.28294(8) 0.02548(9) 0.53228(8) 0.0195(3) Uani 1 1 d . .
C16 C 0.25231(11) -0.10212(10) 0.41703(10) 0.0303(3) Uani 1 1 d . .
H16A H 0.1985 -0.1155 0.3790 0.036 Uiso 1 1 calc R U
H16B H 0.3077 -0.1324 0.3895 0.036 Uiso 1 1 calc R U
C17 C 0.23686(11) -0.14815(10) 0.50740(10) 0.0331(3) Uani 1 1 d . .
H17A H 0.1718 -0.1408 0.5260 0.040 Uiso 1 1 calc R U
H17B H 0.2540 -0.2214 0.5086 0.040 Uiso 1 1 calc R U
C18 C 0.30093(10) -0.08473(10) 0.56475(10) 0.0285(3) Uani 1 1 d . .
H18A H 0.3661 -0.1046 0.5560 0.034 Uiso 1 1 calc R U
H18B H 0.2850 -0.0921 0.6273 0.034 Uiso 1 1 calc R U
C19 C 0.35930(9) 0.09462(10) 0.55435(8) 0.0216(3) Uani 1 1 d . .

loop_
_atom_site_aniso_label
_atom_site_aniso_U_11
_atom_site_aniso_U_22
_atom_site_aniso_U_33
_atom_site_aniso_U_23
_atom_site_aniso_U_13
_atom_site_aniso_U_12
O1 0.0213(5) 0.0317(5) 0.0276(5) 0.0024(4) -0.0073(4) 0.0032(4)
N1 0.0164(5) 0.0215(5) 0.0198(5) -0.0016(4) -0.0001(4) -0.0012(4)
N2 0.0264(6) 0.0319(6) 0.0416(7) -0.0015(6) -0.0063(5) -0.0015(5)
C1 0.0189(6) 0.0162(6) 0.0225(6) -0.0014(5) 0.0011(5) 0.0000(5)
C2 0.0210(6) 0.0194(6) 0.0183(6) -0.0030(5) 0.0010(5) -0.0019(5)
C3 0.0228(6) 0.0306(7) 0.0257(7) 0.0002(6) 0.0015(5) 0.0041(5)
C4 0.0197(6) 0.0406(8) 0.0275(7) -0.0039(6) 0.0051(5) -0.0008(6)
C5 0.0280(7) 0.0329(7) 0.0185(6) -0.0022(6) 0.0044(5) -0.0088(6)
C6 0.0266(6) 0.0239(6) 0.0174(6) -0.0006(5) -0.0025(5) -0.0040(5)
C7 0.0197(6) 0.0194(6) 0.0172(6) -0.0043(5) -0.0018(4) -0.0024(5)
C8 0.0195(6) 0.0210(6) 0.0167(6) -0.0037(5) -0.0047(4) -0.0034(5)
C9 0.0192(6) 0.0191(6) 0.0203(6) -0.0022(5) 0.0018(5) -0.0040(5)
C10 0.0187(6) 0.0352(7) 0.0265(7) -0.0004(6) -0.0007(5) 0.0017(5)
C11 0.0220(6) 0.0352(8) 0.0336(8) -0.0046(6) 0.0060(6) 0.0039(6)
C12 0.0321(7) 0.0341(8) 0.0240(7) -0.0050(6) 0.0071(6) -0.0001(6)
C13 0.0291(7) 0.0288(7) 0.0203(6) 0.0022(5) 0.0004(5) 0.0004(6)
C14 0.0195(6) 0.0164(6) 0.0227(6) 0.0014(5) 0.0013(5) -0.0013(5)
C15 0.0205(6) 0.0171(6) 0.0208(6) 0.0037(5) 0.0009(5) 0.0005(5)
C16 0.0377(8) 0.0174(6) 0.0357(8) -0.0052(6) 0.0065(6) -0.0031(6)
C17 0.0376(8) 0.0153(6) 0.0463(9) 0.0033(6) 0.0106(7) -0.0016(6)
C18 0.0309(7) 0.0205(6) 0.0342(8) 0.0100(6) 0.0051(6) 0.0045(5)
C19 0.0210(6) 0.0213(6) 0.0225(6) 0.0024(5) -0.0010(5) 0.0049(5)

loop_
_atom_type_symbol
_atom_type_description
_atom_type_scat_dispersion_real
_atom_type_scat_dispersion_imag
_atom_type_scat_source
C C 0.0033 0.0016 'International Tables Vol C Tables 4.2.6.8 and 6.1.1.4'
H H 0.0000 0.0000 'International Tables Vol C Tables 4.2.6.8 and 6.1.1.4'
N N 0.0061 0.0033 'International Tables Vol C Tables 4.2.6.8 and 6.1.1.4'
O O 0.0106 0.0060 'International Tables Vol C Tables 4.2.6.8 and 6.1.1.4'

loop_
_geom_angle_atom_site_label_1
_geom_angle_atom_site_label_2
_geom_angle_atom_site_label_3
_geom_angle
C8 N1 C9 122.02(10)
C8 N1 C1 112.43(10)
C9 N1 C1 110.14(10)
N1 C1 C2 102.13(10)
N1 C1 C16 113.02(10)
C2 C1 C16 113.11(11)
N1 C1 C15 104.68(9)
C2 C1 C15 120.10(10)
C16 C1 C15 103.76(10)
C7 C2 C3 120.56(12)
C7 C2 C1 109.88(11)
C3 C2 C1 129.49(12)
C4 C3 C2 117.72(13)
C4 C3 H3A 121.1
C2 C3 H3A 121.1
C3 C4 C5 121.72(13)
C3 C4 H4A 119.1
C5 C4 H4A 119.1
C6 C5 C4 120.39(12)
C6 C5 H5A 119.8
C4 C5 H5A 119.8
C5 C6 C7 117.79(12)
C5 C6 H6A 121.1
C7 C6 H6A 121.1
C2 C7 C6 121.78(12)
C2 C7 C8 109.37(11)
C6 C7 C8 128.77(12)
O1 C8 N1 125.05(12)
O1 C8 C7 128.90(12)
N1 C8 C7 106.01(10)
C10 C9 C14 121.96(12)
C10 C9 N1 127.64(12)
C14 C9 N1 110.29(11)
C9 C10 C11 117.39(12)
C9 C10 H10A 121.3
C11 C10 H10A 121.3
C12 C11 C10 121.35(13)
C12 C11 H11A 119.3
C10 C11 H11A 119.3
C11 C12 C13 120.45(13)
C11 C12 H12A 119.8
C13 C12 H12A 119.8
C14 C13 C12 118.74(12)
C14 C13 H13A 120.6
C12 C13 H13A 120.6
C13 C14 C9 120.10(12)
C13 C14 C15 128.78(12)
C9 C14 C15 111.05(11)
C19 C15 C14 110.39(10)
C19 C15 C18 111.85(11)
C14 C15 C18 113.60(10)
C19 C15 C1 113.70(10)
C14 C15 C1 101.88(9)
C18 C15 C1 104.99(10)
C17 C16 C1 106.68(11)
C17 C16 H16A 110.4
C1 C16 H16A 110.4
C17 C16 H16B 110.4
C1 C16 H16B 110.4
H16A C16 H16B 108.6
C18 C17 C16 102.62(11)
C18 C17 H17A 111.2
C16 C17 H17A 111.2
C18 C17 H17B 111.2
C16 C17 H17B 111.2
H17A C17 H17B 109.2
C17 C18 C15 102.64(11)
C17 C18 H18A 111.2
C15 C18 H18A 111.2
C17 C18 H18B 111.2
C15 C18 H18B 111.2
H18A C18 H18B 109.2
N2 C19 C15 178.84(14)

loop_
_geom_bond_atom_site_label_1
_geom_bond_atom_site_label_2
_geom_bond_distance
O1 C8 1.2150(15)
N1 C8 1.3943(16)
N1 C9 1.4179(16)
N1 C1 1.4810(16)
N2 C19 1.1434(18)
C1 C2 1.5076(17)
C1 C16 1.5501(17)
C1 C15 1.5883(17)
C2 C7 1.3849(18)
C2 C3 1.3882(18)
C3 C4 1.3875(19)
C3 H3A 0.9500
C4 C5 1.394(2)
C4 H4A 0.9500
C5 C6 1.3847(19)
C5 H5A 0.9500
C6 C7 1.3911(18)
C6 H6A 0.9500
C7 C8 1.4788(17)
C9 C10 1.3838(18)
C9 C14 1.3881(18)
C10 C11 1.3901(19)
C10 H10A 0.9500
C11 C12 1.386(2)
C11 H11A 0.9500
C12 C13 1.391(2)
C12 H12A 0.9500
C13 C14 1.3832(18)
C13 H13A 0.9500
C14 C15 1.5283(17)
C15 C19 1.4693(18)
C15 C18 1.5465(17)
C16 C17 1.526(2)
C16 H16A 0.9900
C16 H16B 0.9900
C17 C18 1.524(2)
C17 H17A 0.9900
C17 H17B 0.9900
C18 H18A 0.9900
C18 H18B 0.9900

loop_
_geom_torsion_atom_site_label_1
_geom_torsion_atom_site_label_2
_geom_torsion_atom_site_label_3
_geom_torsion_atom_site_label_4
_geom_torsion
C8 N1 C1 C2 -0.12(13)
C9 N1 C1 C2 -139.81(10)
C8 N1 C1 C16 -121.97(11)
C9 N1 C1 C16 98.35(12)
C8 N1 C1 C15 125.79(10)
C9 N1 C1 C15 -13.89(12)
N1 C1 C2 C7 -2.50(13)
C16 C1 C2 C7 119.28(12)
C15 C1 C2 C7 -117.61(12)
N1 C1 C2 C3 -179.56(13)
C16 C1 C2 C3 -57.77(18)
C15 C1 C2 C3 65.34(18)
C7 C2 C3 C4 2.20(19)
C1 C2 C3 C4 178.98(12)
C2 C3 C4 C5 -1.4(2)
C3 C4 C5 C6 0.0(2)
C4 C5 C6 C7 0.59(19)
C3 C2 C7 C6 -1.64(19)
C1 C2 C7 C6 -179.00(11)
C3 C2 C7 C8 -178.51(11)
C1 C2 C7 C8 4.13(14)
C5 C6 C7 C2 0.21(18)
C5 C6 C7 C8 176.41(12)
C9 N1 C8 O1 -41.09(18)
C1 N1 C8 O1 -175.32(11)
C9 N1 C8 C7 136.72(11)
C1 N1 C8 C7 2.49(13)
C2 C7 C8 O1 173.60(12)
C6 C7 C8 O1 -3.0(2)
C2 C7 C8 N1 -4.09(13)
C6 C7 C8 N1 179.33(12)
C8 N1 C9 C10 50.18(18)
C1 N1 C9 C10 -174.68(12)
C8 N1 C9 C14 -125.95(12)
C1 N1 C9 C14 9.19(14)
C14 C9 C10 C11 0.3(2)
N1 C9 C10 C11 -175.41(13)
C9 C10 C11 C12 -1.2(2)
C10 C11 C12 C13 1.0(2)
C11 C12 C13 C14 0.1(2)
C12 C13 C14 C9 -0.95(19)
C12 C13 C14 C15 175.63(12)
C10 C9 C14 C13 0.74(19)
N1 C9 C14 C13 177.13(11)
C10 C9 C14 C15 -176.40(11)
N1 C9 C14 C15 -0.02(14)
C13 C14 C15 C19 -63.93(17)
C9 C14 C15 C19 112.90(12)
C13 C14 C15 C18 62.63(17)
C9 C14 C15 C18 -120.55(12)
C13 C14 C15 C1 174.98(13)
C9 C14 C15 C1 -8.19(13)
N1 C1 C15 C19 -105.92(11)
C2 C1 C15 C19 7.85(16)
C16 C1 C15 C19 135.37(11)
N1 C1 C15 C14 12.84(11)
C2 C1 C15 C14 126.61(11)
C16 C1 C15 C14 -105.87(11)
N1 C1 C15 C18 131.52(10)
C2 C1 C15 C18 -114.71(12)
C16 C1 C15 C18 12.81(13)
N1 C1 C16 C17 -98.32(13)
C2 C1 C16 C17 146.23(12)
C15 C1 C16 C17 14.48(14)
C1 C16 C17 C18 -36.76(15)
C16 C17 C18 C15 44.24(14)
C19 C15 C18 C17 -159.03(11)
C14 C15 C18 C17 75.18(13)
C1 C15 C18 C17 -35.28(13)
